data_7220494
loop_
_publ_author_name
'Agrawal, Nikita R.'
'Bahekar, Sandeep P.'
'Sarode, Prashant B.'
'Zade, Sanjio S.'
'Chandak, Hemant S.'

_publ_section_title
;
 L-Proline Nitrate: A Recyclable and Green Catalyst for the Synthesis of
 Highly Functionalized Piperidines
;
_journal_name_full 'RSC Adv.'
_journal_paper_doi 10.1039/C5RA08022C
_journal_year 2015
_chemical_formula_moiety 'C38 H42 N2 O8, C38 H40.5 N2 O8'
_chemical_formula_sum 'C76 H84 N4 O16'
_chemical_formula_weight 1309.47
_chemical_name_systematic
;
 ? 
;
_space_group_crystal_system triclinic
_space_group_IT_number 2
_space_group_name_Hall '-P 1'
_space_group_name_H-M_alt 'P -1'
_symmetry_space_group_name_Hall '-P 1'
_symmetry_space_group_name_H-M 'P -1'
_atom_sites_solution_hydrogens geom
_atom_sites_solution_primary iterative
_atom_sites_solution_secondary difmap
_audit_creation_date 2014-11-12
_audit_creation_method
;
  Olex2 1.2-ac2
  (compiled 2012.03.27 svn.r2268, GUI svn.r4156)
;
_audit_update_record
;
2015-02-04 deposited with the CCDC.
2015-05-18 downloaded from the CCDC.
;
_cell_angle_alpha 111.929(5)
_cell_angle_beta 90.797(4)
_cell_angle_gamma 91.318(4)
_cell_formula_units_Z 2
_cell_length_a 10.6510(5)
_cell_length_b 17.5440(10)
_cell_length_c 19.4237(7)
_cell_measurement_reflns_used 8040
_cell_measurement_temperature 100.00(10)
_cell_measurement_theta_max 24.9690
_cell_measurement_theta_min 1.9030
_cell_volume 3365.0(3)
_computing_cell_refinement
;
CrysAlisPro, Agilent Technologies,
Version 1.171.37.33c (release 11-04-2014 CrysAlis171 .NET)
(compiled Apr 11 2014,15:12:41)
;
_computing_data_collection
;
CrysAlisPro, Agilent Technologies,
Version 1.171.37.33c (release 11-04-2014 CrysAlis171 .NET)
(compiled Apr 11 2014,15:12:41)
;
_computing_data_reduction
;
CrysAlisPro, Agilent Technologies,
Version 1.171.37.33c (release 11-04-2014 CrysAlis171 .NET)
(compiled Apr 11 2014,15:12:41)
;
_computing_molecular_graphics
;
O. V. Dolomanov, L. J. Bourhis, R. J. Gildea, J. A. K. Howard and H. Puschmann,
OLEX2: a complete structure solution, refinement and analysis program.
J. Appl. Cryst. (2009). 42, 339-341.
;
_computing_publication_material
;
O. V. Dolomanov, L. J. Bourhis, R. J. Gildea, J. A. K. Howard and H. Puschmann,
OLEX2: a complete structure solution, refinement and analysis program.
J. Appl. Cryst. (2009). 42, 339-341.
;
_computing_structure_refinement
;
SHELXL, G.M. Sheldrick, Acta Cryst.
(2008). A64, 112-122
;
_computing_structure_solution 'J. Appl. Cryst. (2007) 40, 786-790'
_diffrn_ambient_environment N~2~
_diffrn_ambient_temperature 100.00(10)
_diffrn_detector 'CCD plate'
_diffrn_detector_area_resol_mean 15.9160
_diffrn_detector_type Eos
_diffrn_measured_fraction_theta_full 0.832
_diffrn_measured_fraction_theta_max 0.8325
_diffrn_measurement_details
;
  1 omega   21.00   47.00   1.0000   70.0000
omega____ theta____ kappa____ phi______ frames
    -       27.5074  -57.0000 -180.0000 26

  2 omega  -18.00   76.00   1.0000   70.0000
omega____ theta____ kappa____ phi______ frames
    -       27.5074  -99.0000   30.0000 94

  3 omega   -6.00  108.00   1.0000   70.0000
omega____ theta____ kappa____ phi______ frames
    -       27.5074   77.0000 -180.0000 114

  4 omega  -14.00   12.00   1.0000   70.0000
omega____ theta____ kappa____ phi______ frames
    -       27.5074   77.0000  -60.0000 26

  5 omega   56.00  109.00   1.0000   70.0000
omega____ theta____ kappa____ phi______ frames
    -       27.5074   77.0000  -60.0000 53

  6 omega  -17.00   53.00   1.0000   70.0000
omega____ theta____ kappa____ phi______ frames
    -       27.5074  -99.0000  -60.0000 70

  7 omega  -52.00   29.00   1.0000   70.0000
omega____ theta____ kappa____ phi______ frames
    -       27.5074  -38.0000   60.0000 81
;
_diffrn_measurement_device 'four-circle diffractometer'
_diffrn_measurement_device_type 'SuperNova, Dual, Cu at zero, Eos'
_diffrn_measurement_method '\w scans'
_diffrn_orient_matrix_UB_11 0.0085334000
_diffrn_orient_matrix_UB_12 -0.0415484000
_diffrn_orient_matrix_UB_13 -0.0234268000
_diffrn_orient_matrix_UB_21 0.0051073000
_diffrn_orient_matrix_UB_22 -0.0108527000
_diffrn_orient_matrix_UB_23 0.0316121000
_diffrn_orient_matrix_UB_31 -0.0658855000
_diffrn_orient_matrix_UB_32 -0.0075627000
_diffrn_orient_matrix_UB_33 -0.0015498000
_diffrn_radiation_monochromator mirror
_diffrn_radiation_probe x-ray
_diffrn_radiation_type 'Mo K\a'
_diffrn_radiation_wavelength 0.71073
_diffrn_reflns_av_R_equivalents 0.0511
_diffrn_reflns_av_unetI/netI 0.0672
_diffrn_reflns_limit_h_max 12
_diffrn_reflns_limit_h_min -12
_diffrn_reflns_limit_k_max 18
_diffrn_reflns_limit_k_min -20
_diffrn_reflns_limit_l_max 22
_diffrn_reflns_limit_l_min -22
_diffrn_reflns_number 16917
_diffrn_reflns_theta_full 25.09
_diffrn_reflns_theta_max 25.09
_diffrn_reflns_theta_min 1.91
_diffrn_source 'SuperNova (Mo) X-ray Source'
_exptl_absorpt_coefficient_mu 0.091
_exptl_absorpt_correction_T_max 1.00000
_exptl_absorpt_correction_T_min 0.75690
_exptl_absorpt_correction_type multi-scan
_exptl_absorpt_process_details
;
CrysAlisPro, Agilent Technologies,
Version 1.171.37.33c (release 11-04-2014 CrysAlis171 .NET)
(compiled Apr 11 2014,15:12:41)
Empirical absorption correction using spherical harmonics,
 implemented in SCALE3 ABSPACK scaling algorithm.
;
_exptl_crystal_colour 'whitish colourless'
_exptl_crystal_colour_modifier whitish
_exptl_crystal_colour_primary colourless
_exptl_crystal_density_diffrn 1.292
_exptl_crystal_density_method 'not measured'
_exptl_crystal_description block
_exptl_crystal_F_000 1392
_exptl_crystal_size_max 0.14
_exptl_crystal_size_mid 0.08
_exptl_crystal_size_min 0.05
_refine_diff_density_max 0.374
_refine_diff_density_min -0.331
_refine_diff_density_rms 0.070
_refine_ls_extinction_method none
_refine_ls_goodness_of_fit_ref 1.035
_refine_ls_hydrogen_treatment mixed
_refine_ls_matrix_type full
_refine_ls_number_parameters 891
_refine_ls_number_reflns 9972
_refine_ls_number_restraints 1
_refine_ls_restrained_S_all 1.035
_refine_ls_R_factor_all 0.0813
_refine_ls_R_factor_gt 0.0579
_refine_ls_shift/su_max 0.021
_refine_ls_shift/su_mean 0.001
_refine_ls_structure_factor_coef Fsqd
_refine_ls_weighting_details 'calc w=1/[\s^2^(Fo^2^)+(0.1172P)^2^+0.0000P] where P=(Fo^2^+2Fc^2^)/3'
_refine_ls_weighting_scheme calc
_refine_ls_wR_factor_gt 0.1732
_refine_ls_wR_factor_ref 0.1855
_reflns_number_gt 6987
_reflns_number_total 9972
_reflns_threshold_expression >2sigma(I)
_cod_data_source_file c5ra08022c2.cif
_cod_data_source_block ssz-aa-pf_twin1_hklf4
_cod_original_cell_volume 3365.1(3)
_cod_database_code 7220494
_chemical_oxdiff_formula C38N2O8H39
_diffrn_oxdiff_twin_integration_method simultaneous

loop_
_space_group_symop_id
_space_group_symop_operation_xyz
1 'x, y, z'
2 '-x, -y, -z'

loop_
_atom_site_label
_atom_site_type_symbol
_atom_site_fract_x
_atom_site_fract_y
_atom_site_fract_z
_atom_site_U_iso_or_equiv
_atom_site_adp_type
_atom_site_occupancy
_atom_site_symmetry_multiplicity
_atom_site_calc_flag
_atom_site_refinement_flags
O1 O 0.69057(18) 0.43704(15) 0.24950(13) 0.0237(5) Uani 1 1 d .
O2 O 0.92235(18) 0.40594(15) 0.18682(13) 0.0266(5) Uani 1 1 d .
O3 O 1.09683(18) 0.32740(14) 0.24084(13) 0.0231(5) Uani 1 1 d .
O4 O 0.88738(19) -0.11053(13) 0.41150(13) 0.0257(5) Uani 1 1 d .
O5 O 0.74004(19) -0.05954(14) 0.52948(13) 0.0262(5) Uani 1 1 d .
O6 O 0.68124(19) 0.09810(14) 0.59455(12) 0.0250(5) Uani 1 1 d .
O7 O 0.46190(18) 0.21581(15) 0.39912(13) 0.0256(5) Uani 1 1 d .
O8 O 0.54986(17) 0.34222(14) 0.45869(12) 0.0226(5) Uani 1 1 d .
O9 O 0.53913(17) 0.62082(16) 0.25424(15) 0.0298(6) Uani 1 1 d .
O10 O 0.33923(18) 0.56340(14) 0.30169(12) 0.0228(5) Uani 1 1 d .
O11 O 0.10598(17) 0.58499(15) 0.26016(14) 0.0253(5) Uani 1 1 d .
O12 O 0.40337(19) 1.11207(13) 0.09229(13) 0.0252(5) Uani 1 1 d .
O13 O 0.24853(19) 1.06158(14) -0.02618(13) 0.0257(5) Uani 1 1 d .
O14 O 0.17273(19) 0.90505(14) -0.09145(12) 0.0258(5) Uani 1 1 d .
O15 O -0.06168(18) 0.78967(14) 0.09995(14) 0.0268(6) Uani 1 1 d .
O16 O 0.01442(17) 0.66436(14) 0.03932(13) 0.0247(5) Uani 1 1 d .
N1 N 0.8952(2) 0.25387(16) 0.44349(14) 0.0169(6) Uani 1 1 d .
N2 N 0.6127(2) 0.09657(17) 0.31896(15) 0.0208(6) Uani 1 1 d .
H2 H 0.5357 0.1104 0.3268 0.025 Uiso 1 1 calc R
N3 N 0.3711(2) 0.74861(16) 0.06612(14) 0.0167(5) Uani 1 1 d .
N4 N 0.1014(2) 0.90835(16) 0.18337(15) 0.0203(6) Uani 1 1 d .
H4 H 0.0230 0.8943 0.1757 0.024 Uiso 1 1 calc R
C1 C 0.7441(2) 0.36768(19) 0.33248(17) 0.0171(7) Uani 1 1 d .
H1 H 0.6643 0.3751 0.3523 0.020 Uiso 1 1 calc R
C2 C 0.7722(3) 0.39545(19) 0.27684(18) 0.0185(7) Uani 1 1 d .
C3 C 0.8901(3) 0.3814(2) 0.24370(17) 0.0187(7) Uani 1 1 d .
C4 C 0.9805(2) 0.34506(19) 0.27256(17) 0.0171(7) Uani 1 1 d .
C5 C 0.9526(2) 0.31929(19) 0.33097(17) 0.0169(7) Uani 1 1 d .
H5 H 1.0145 0.2960 0.3504 0.020 Uiso 1 1 calc R
C6 C 0.8343(2) 0.32821(19) 0.35972(17) 0.0168(7) Uani 1 1 d .
C7 C 0.5634(3) 0.4406(2) 0.2727(2) 0.0283(8) Uani 1 1 d .
H7A H 0.5135 0.4656 0.2459 0.042 Uiso 1 1 calc R
H7B H 0.5602 0.4726 0.3250 0.042 Uiso 1 1 calc R
H7C H 0.5311 0.3859 0.2630 0.042 Uiso 1 1 calc R
C8 C 0.8370(3) 0.3847(3) 0.1247(2) 0.0386(9) Uani 1 1 d .
H8A H 0.8831 0.3659 0.0796 0.058 Uiso 1 1 calc R
H8B H 0.7907 0.4321 0.1276 0.058 Uiso 1 1 calc R
H8C H 0.7797 0.3418 0.1251 0.058 Uiso 1 1 calc R
C9 C 1.1777(3) 0.3991(2) 0.2572(2) 0.0330(9) Uani 1 1 d .
H9A H 1.1466 0.4323 0.2314 0.049 Uiso 1 1 calc R
H9B H 1.2611 0.3825 0.2414 0.049 Uiso 1 1 calc R
H9C H 1.1792 0.4303 0.3097 0.049 Uiso 1 1 calc R
C10 C 0.7946(2) 0.29512(19) 0.41909(17) 0.0158(6) Uani 1 1 d .
H10 H 0.7689 0.3419 0.4626 0.019 Uiso 1 1 calc R
C11 C 0.6808(2) 0.2351(2) 0.39158(17) 0.0159(7) Uani 1 1 d .
C12 C 0.5563(3) 0.2613(2) 0.41602(18) 0.0201(7) Uani 1 1 d .
C13 C 0.4262(3) 0.3714(2) 0.4862(2) 0.0290(8) Uani 1 1 d .
H13A H 0.4357 0.4171 0.5336 0.035 Uiso 1 1 calc R
H13B H 0.3783 0.3277 0.4939 0.035 Uiso 1 1 calc R
C14 C 0.3566(3) 0.3986(3) 0.4319(2) 0.0409(10) Uani 1 1 d .
H14A H 0.3429 0.3526 0.3860 0.061 Uiso 1 1 calc R
H14B H 0.4052 0.4407 0.4232 0.061 Uiso 1 1 calc R
H14C H 0.2771 0.4199 0.4519 0.061 Uiso 1 1 calc R
C15 C 0.7032(2) 0.1570(2) 0.34518(17) 0.0163(7) Uani 1 1 d .
C16 C 0.6362(2) 0.01232(19) 0.27960(18) 0.0199(7) Uani 1 1 d .
C17 C 0.6956(3) -0.01289(19) 0.21158(18) 0.0194(7) Uani 1 1 d .
H17 H 0.7158 0.0250 0.1901 0.023 Uiso 1 1 calc R
C18 C 0.7246(3) -0.0949(2) 0.17611(18) 0.0228(7) Uani 1 1 d .
H18 H 0.7660 -0.1117 0.1313 0.027 Uiso 1 1 calc R
C19 C 0.6922(3) -0.1518(2) 0.20711(19) 0.0238(7) Uani 1 1 d .
H19 H 0.7124 -0.2066 0.1834 0.029 Uiso 1 1 calc R
C20 C 0.6291(3) -0.1267(2) 0.2738(2) 0.0249(7) Uani 1 1 d .
H20 H 0.6061 -0.1650 0.2943 0.030 Uiso 1 1 calc R
C21 C 0.6007(3) -0.0453(2) 0.30967(19) 0.0229(7) Uani 1 1 d .
H21 H 0.5577 -0.0289 0.3540 0.027 Uiso 1 1 calc R
C22 C 0.8388(2) 0.1381(2) 0.32828(17) 0.0166(7) Uani 1 1 d .
H22A H 0.8703 0.1667 0.2976 0.020 Uiso 1 1 calc R
H22B H 0.8476 0.0796 0.3017 0.020 Uiso 1 1 calc R
C23 C 0.9135(2) 0.16676(19) 0.40279(18) 0.0180(7) Uani 1 1 d .
H23 H 1.0029 0.1592 0.3918 0.022 Uiso 1 1 calc R
C24 C 0.8744(2) 0.11008(19) 0.44238(17) 0.0169(7) Uani 1 1 d .
C25 C 0.9085(3) 0.02808(19) 0.41146(18) 0.0195(7) Uani 1 1 d .
H25 H 0.9622 0.0114 0.3716 0.023 Uiso 1 1 calc R
C26 C 0.8630(3) -0.0285(2) 0.43964(18) 0.0209(7) Uani 1 1 d .
C27 C 0.7845(3) -0.0033(2) 0.50057(18) 0.0197(7) Uani 1 1 d .
C28 C 0.7547(3) 0.0784(2) 0.53308(17) 0.0200(7) Uani 1 1 d .
C29 C 0.7986(2) 0.13599(19) 0.50438(18) 0.0185(7) Uani 1 1 d .
H29 H 0.7775 0.1909 0.5264 0.022 Uiso 1 1 calc R
C30 C 0.9663(3) -0.1391(2) 0.3496(2) 0.0293(8) Uani 1 1 d .
H30A H 0.9281 -0.1295 0.3086 0.044 Uiso 1 1 calc R
H30B H 0.9782 -0.1969 0.3360 0.044 Uiso 1 1 calc R
H30C H 1.0461 -0.1102 0.3621 0.044 Uiso 1 1 calc R
C31 C 0.6284(3) -0.1034(2) 0.4918(2) 0.0321(8) Uani 1 1 d .
H31A H 0.6434 -0.1290 0.4396 0.048 Uiso 1 1 calc R
H31B H 0.5611 -0.0658 0.4994 0.048 Uiso 1 1 calc R
H31C H 0.6059 -0.1448 0.5110 0.048 Uiso 1 1 calc R
C32 C 0.6562(3) 0.1820(2) 0.6323(2) 0.0279(8) Uani 1 1 d .
H32A H 0.6084 0.2015 0.6003 0.042 Uiso 1 1 calc R
H32B H 0.7340 0.2132 0.6466 0.042 Uiso 1 1 calc R
H32C H 0.6091 0.1885 0.6759 0.042 Uiso 1 1 calc R
C33 C 0.9860(2) 0.30134(19) 0.49511(16) 0.0160(6) Uani 1 1 d .
C34 C 1.0784(2) 0.2627(2) 0.52318(18) 0.0195(7) Uani 1 1 d .
H34 H 1.0785 0.2057 0.5070 0.023 Uiso 1 1 calc R
C35 C 1.1675(3) 0.3092(2) 0.57411(18) 0.0217(7) Uani 1 1 d .
H35 H 1.2275 0.2829 0.5918 0.026 Uiso 1 1 calc R
C36 C 1.1708(3) 0.3944(2) 0.60003(18) 0.0229(7) Uani 1 1 d .
H36 H 1.2316 0.4250 0.6348 0.028 Uiso 1 1 calc R
C37 C 1.0811(3) 0.4329(2) 0.57294(18) 0.0223(7) Uani 1 1 d .
H37 H 1.0819 0.4900 0.5895 0.027 Uiso 1 1 calc R
C38 C 0.9905(3) 0.38700(19) 0.52150(18) 0.0197(7) Uani 1 1 d .
H38 H 0.9312 0.4139 0.5041 0.024 Uiso 1 1 calc R
C39 C 0.4100(2) 0.66634(19) 0.17178(18) 0.0170(7) Uani 1 1 d .
H39 H 0.4796 0.6847 0.1533 0.020 Uiso 1 1 calc R
C40 C 0.4254(3) 0.6313(2) 0.22453(18) 0.0195(7) Uani 1 1 d .
C41 C 0.3225(3) 0.6034(2) 0.25335(18) 0.0175(7) Uani 1 1 d .
C42 C 0.2022(3) 0.6123(2) 0.22830(19) 0.0187(7) Uani 1 1 d .
C43 C 0.1866(3) 0.6471(2) 0.17600(18) 0.0193(7) Uani 1 1 d .
H43 H 0.1060 0.6528 0.1599 0.023 Uiso 1 1 calc R
C44 C 0.2896(2) 0.67380(18) 0.14675(17) 0.0150(6) Uani 1 1 d .
C45 C 0.6489(3) 0.6282(2) 0.2164(2) 0.0312(9) Uani 1 1 d .
H45A H 0.6383 0.5950 0.1645 0.047 Uiso 1 1 calc R
H45B H 0.7197 0.6099 0.2365 0.047 Uiso 1 1 calc R
H45C H 0.6629 0.6846 0.2225 0.047 Uiso 1 1 calc R
C46 C 0.3156(4) 0.6114(3) 0.3773(2) 0.0374(9) Uani 1 1 d .
H46A H 0.2334 0.6338 0.3809 0.056 Uiso 1 1 calc R
H46B H 0.3774 0.6554 0.3958 0.056 Uiso 1 1 calc R
H46C H 0.3200 0.5774 0.4061 0.056 Uiso 1 1 calc R
C47 C -0.0189(3) 0.5934(2) 0.2362(2) 0.0271(8) Uani 1 1 d .
H47A H -0.0283 0.5632 0.1837 0.041 Uiso 1 1 calc R
H47B H -0.0340 0.6504 0.2471 0.041 Uiso 1 1 calc R
H47C H -0.0783 0.5721 0.2618 0.041 Uiso 1 1 calc R
C48 C 0.2625(2) 0.70969(19) 0.08749(17) 0.0163(6) Uani 1 1 d .
H48 H 0.2332 0.6637 0.0427 0.020 Uiso 1 1 calc R
C49 C 0.1548(2) 0.76968(19) 0.11074(17) 0.0150(6) Uani 1 1 d .
C50 C 0.0288(3) 0.7446(2) 0.08389(18) 0.0189(7) Uani 1 1 d .
C51 C -0.1111(3) 0.6361(3) 0.0100(3) 0.0422(11) Uani 1 1 d D
H51A H -0.1530 0.6593 -0.0228 0.051 Uiso 1 1 calc R
H51B H -0.095(5) 0.598(3) -0.0358(19) 0.10(2) Uiso 1 1 d D
C52 C -0.1249(7) 0.5459(6) -0.0047(7) 0.083(4) Uani 0.50 1 d P
H52A H -0.1792 0.5121 -0.0458 0.099 Uiso 1 1 calc R
H52B H -0.0532 0.5185 0.0058 0.099 Uiso 1 1 calc R
C53 C -0.1796(6) 0.6084(5) 0.0550(4) 0.0357(18) Uani 0.50 1 d P
H53 H -0.2289 0.6217 0.0968 0.043 Uiso 1 1 calc R
C54 C 0.1852(2) 0.8481(2) 0.15816(17) 0.0168(7) Uani 1 1 d .
C55 C 0.1328(2) 0.99362(19) 0.22173(18) 0.0185(7) Uani 1 1 d .
C56 C 0.1043(3) 1.0491(2) 0.18845(18) 0.0216(7) Uani 1 1 d .
H56 H 0.0614 1.0309 0.1429 0.026 Uiso 1 1 calc R
C57 C 0.1395(3) 1.1310(2) 0.22272(19) 0.0249(7) Uani 1 1 d .
H57 H 0.1203 1.1679 0.2003 0.030 Uiso 1 1 calc R
C58 C 0.2034(3) 1.1581(2) 0.29055(18) 0.0228(7) Uani 1 1 d .
H58 H 0.2295 1.2130 0.3129 0.027 Uiso 1 1 calc R
C59 C 0.2285(3) 1.1040(2) 0.32510(18) 0.0223(7) Uani 1 1 d .
H59 H 0.2695 1.1228 0.3713 0.027 Uiso 1 1 calc R
C60 C 0.1925(3) 1.0209(2) 0.29084(18) 0.0218(7) Uani 1 1 d .
H60 H 0.2085 0.9844 0.3142 0.026 Uiso 1 1 calc R
C61 C 0.3228(2) 0.8659(2) 0.17832(18) 0.0178(7) Uani 1 1 d .
H61A H 0.3496 0.8372 0.2098 0.021 Uiso 1 1 calc R
H61B H 0.3380 0.9244 0.2051 0.021 Uiso 1 1 calc R
C62 C 0.3963(2) 0.83633(19) 0.10546(17) 0.0169(6) Uani 1 1 d .
H62 H 0.4861 0.8444 0.1186 0.020 Uiso 1 1 calc R
C63 C 0.3635(2) 0.89266(19) 0.06373(17) 0.0173(6) Uani 1 1 d .
C64 C 0.4079(2) 0.97400(19) 0.09470(18) 0.0197(7) Uani 1 1 d .
H64 H 0.4639 0.9902 0.1351 0.024 Uiso 1 1 calc R
C65 C 0.3690(3) 1.03076(19) 0.06566(18) 0.0194(7) Uani 1 1 d .
C66 C 0.2873(3) 1.0057(2) 0.00366(18) 0.0192(7) Uani 1 1 d .
C67 C 0.2484(2) 0.92365(19) -0.02903(17) 0.0185(7) Uani 1 1 d .
C68 C 0.2850(2) 0.8671(2) 0.00100(17) 0.0186(7) Uani 1 1 d .
H68 H 0.2573 0.8125 -0.0207 0.022 Uiso 1 1 calc R
C69 C 0.4850(3) 1.1417(2) 0.1564(2) 0.0289(8) Uani 1 1 d .
H69A H 0.5618 1.1124 0.1459 0.043 Uiso 1 1 calc R
H69B H 0.4449 1.1334 0.1971 0.043 Uiso 1 1 calc R
H69C H 0.5031 1.1993 0.1693 0.043 Uiso 1 1 calc R
C70 C 0.1431(3) 1.1065(2) 0.0113(2) 0.0315(8) Uani 1 1 d .
H70A H 0.1206 1.1455 -0.0104 0.047 Uiso 1 1 calc R
H70B H 0.1647 1.1350 0.0629 0.047 Uiso 1 1 calc R
H70C H 0.0734 1.0691 0.0065 0.047 Uiso 1 1 calc R
C71 C 0.1426(3) 0.8205(2) -0.1315(2) 0.0291(8) Uani 1 1 d .
H71A H 0.0979 0.8141 -0.1766 0.044 Uiso 1 1 calc R
H71B H 0.0910 0.7998 -0.1018 0.044 Uiso 1 1 calc R
H71C H 0.2186 0.7903 -0.1431 0.044 Uiso 1 1 calc R
C72 C 0.4516(2) 0.70188(19) 0.01266(17) 0.0171(7) Uani 1 1 d .
C73 C 0.5419(2) 0.7386(2) -0.01815(18) 0.0210(7) Uani 1 1 d .
H73 H 0.5491 0.7956 -0.0016 0.025 Uiso 1 1 calc R
C74 C 0.6200(3) 0.6913(2) -0.07268(18) 0.0234(7) Uani 1 1 d .
H74 H 0.6790 0.7170 -0.0922 0.028 Uiso 1 1 calc R
C75 C 0.6121(3) 0.6055(2) -0.09915(18) 0.0248(8) Uani 1 1 d .
H75 H 0.6642 0.5739 -0.1365 0.030 Uiso 1 1 calc R
C76 C 0.5253(3) 0.5689(2) -0.06849(18) 0.0222(7) Uani 1 1 d .
H76 H 0.5198 0.5119 -0.0849 0.027 Uiso 1 1 calc R
C77 C 0.4461(2) 0.61513(19) -0.01373(17) 0.0186(7) Uani 1 1 d .
H77 H 0.3884 0.5887 0.0060 0.022 Uiso 1 1 calc R

loop_
_atom_site_aniso_label
_atom_site_aniso_U_11
_atom_site_aniso_U_22
_atom_site_aniso_U_33
_atom_site_aniso_U_23
_atom_site_aniso_U_13
_atom_site_aniso_U_12
O1 0.0248(11) 0.0266(14) 0.0284(13) 0.0202(11) -0.0040(9) 0.0035(9)
O2 0.0297(12) 0.0333(15) 0.0253(13) 0.0209(11) -0.0024(9) -0.0034(9)
O3 0.0227(11) 0.0217(13) 0.0307(14) 0.0160(11) 0.0081(9) 0.0018(8)
O4 0.0365(12) 0.0128(12) 0.0315(14) 0.0126(11) 0.0004(10) 0.0026(9)
O5 0.0387(13) 0.0200(13) 0.0264(13) 0.0171(11) -0.0044(9) -0.0087(9)
O6 0.0377(12) 0.0202(13) 0.0204(13) 0.0113(10) 0.0056(9) -0.0012(9)
O7 0.0197(11) 0.0244(14) 0.0348(14) 0.0136(11) 0.0009(9) -0.0035(9)
O8 0.0181(10) 0.0207(13) 0.0268(13) 0.0064(11) 0.0020(8) 0.0020(8)
O9 0.0170(11) 0.0460(17) 0.0426(16) 0.0353(14) -0.0064(9) 0.0000(9)
O10 0.0266(11) 0.0240(13) 0.0263(13) 0.0190(11) 0.0002(9) 0.0045(9)
O11 0.0206(11) 0.0346(15) 0.0351(14) 0.0295(12) 0.0018(9) 0.0009(9)
O12 0.0355(12) 0.0159(12) 0.0298(14) 0.0155(11) -0.0071(9) -0.0049(9)
O13 0.0369(12) 0.0231(13) 0.0267(13) 0.0200(11) 0.0016(9) 0.0074(9)
O14 0.0379(12) 0.0212(13) 0.0207(13) 0.0110(11) -0.0109(9) 0.0006(9)
O15 0.0199(11) 0.0238(14) 0.0390(15) 0.0145(12) -0.0034(9) 0.0032(9)
O16 0.0197(11) 0.0205(13) 0.0318(14) 0.0079(11) -0.0082(9) -0.0010(8)
N1 0.0158(12) 0.0170(14) 0.0234(15) 0.0142(12) -0.0036(10) -0.0014(9)
N2 0.0180(12) 0.0190(15) 0.0261(15) 0.0095(12) -0.0003(10) -0.0021(10)
N3 0.0176(12) 0.0166(14) 0.0203(14) 0.0121(12) 0.0005(10) 0.0002(9)
N4 0.0202(12) 0.0164(15) 0.0254(15) 0.0093(12) -0.0022(10) 0.0006(10)
C1 0.0169(14) 0.0171(17) 0.0213(17) 0.0119(14) 0.0010(12) -0.0001(11)
C2 0.0211(15) 0.0134(17) 0.0226(18) 0.0088(14) -0.0053(12) -0.0004(11)
C3 0.0264(16) 0.0172(17) 0.0158(17) 0.0101(14) -0.0003(12) -0.0034(12)
C4 0.0187(15) 0.0111(16) 0.0226(18) 0.0077(14) 0.0022(12) -0.0018(11)
C5 0.0176(14) 0.0163(17) 0.0191(17) 0.0093(14) -0.0018(11) -0.0007(11)
C6 0.0189(14) 0.0124(16) 0.0204(17) 0.0081(14) -0.0025(11) -0.0030(11)
C7 0.0251(16) 0.033(2) 0.037(2) 0.0243(18) -0.0022(14) 0.0059(14)
C8 0.061(2) 0.036(2) 0.028(2) 0.0230(19) -0.0062(17) -0.0084(17)
C9 0.0217(16) 0.038(2) 0.049(2) 0.0271(19) 0.0044(15) -0.0025(14)
C10 0.0188(14) 0.0130(16) 0.0191(16) 0.0100(14) -0.0009(11) 0.0007(11)
C11 0.0205(15) 0.0146(18) 0.0183(17) 0.0129(14) -0.0009(11) -0.0022(11)
C12 0.0201(15) 0.025(2) 0.0232(18) 0.0184(16) 0.0000(12) -0.0013(13)
C13 0.0213(16) 0.031(2) 0.033(2) 0.0091(17) 0.0072(14) 0.0033(13)
C14 0.0312(19) 0.042(2) 0.056(3) 0.025(2) 0.0083(17) 0.0130(16)
C15 0.0189(14) 0.0208(18) 0.0181(17) 0.0176(14) -0.0006(11) -0.0019(11)
C16 0.0169(14) 0.0191(17) 0.0271(18) 0.0132(15) -0.0057(12) -0.0031(11)
C17 0.0230(15) 0.0173(17) 0.0245(18) 0.0157(14) -0.0030(12) -0.0025(12)
C18 0.0205(15) 0.031(2) 0.0214(17) 0.0145(15) -0.0019(12) -0.0001(13)
C19 0.0239(16) 0.0188(18) 0.0316(19) 0.0130(15) -0.0032(13) 0.0003(12)
C20 0.0271(16) 0.0213(19) 0.033(2) 0.0184(16) -0.0001(13) -0.0032(13)
C21 0.0203(15) 0.028(2) 0.0245(18) 0.0153(15) -0.0006(12) -0.0043(12)
C22 0.0209(15) 0.0154(17) 0.0188(17) 0.0125(14) -0.0005(11) -0.0015(11)
C23 0.0157(14) 0.0173(17) 0.0248(17) 0.0124(14) 0.0001(12) 0.0003(11)
C24 0.0151(14) 0.0183(17) 0.0222(17) 0.0133(14) -0.0042(11) -0.0018(11)
C25 0.0202(15) 0.0167(17) 0.0254(18) 0.0126(14) -0.0004(12) -0.0003(11)
C26 0.0240(15) 0.0183(17) 0.0236(18) 0.0118(14) -0.0090(12) -0.0009(12)
C27 0.0266(16) 0.0172(17) 0.0208(17) 0.0140(14) -0.0071(12) -0.0055(12)
C28 0.0200(15) 0.0251(19) 0.0185(17) 0.0128(15) -0.0029(12) -0.0032(12)
C29 0.0201(15) 0.0134(16) 0.0249(18) 0.0107(14) -0.0032(12) -0.0014(11)
C30 0.0360(18) 0.0177(19) 0.036(2) 0.0112(16) -0.0007(15) 0.0049(13)
C31 0.039(2) 0.033(2) 0.033(2) 0.0234(18) -0.0024(15) -0.0125(15)
C32 0.0342(18) 0.025(2) 0.0267(19) 0.0125(16) 0.0059(14) 0.0007(14)
C33 0.0181(14) 0.0178(17) 0.0150(16) 0.0096(14) 0.0015(11) -0.0004(11)
C34 0.0199(15) 0.0177(17) 0.0260(18) 0.0140(15) 0.0027(12) 0.0002(12)
C35 0.0183(15) 0.0260(19) 0.0268(18) 0.0167(15) -0.0005(12) 0.0001(12)
C36 0.0201(15) 0.028(2) 0.0223(18) 0.0114(15) -0.0020(12) -0.0052(12)
C37 0.0235(16) 0.0227(18) 0.0236(18) 0.0121(15) 0.0023(12) -0.0014(12)
C38 0.0195(15) 0.0213(18) 0.0240(18) 0.0149(15) 0.0008(12) 0.0016(12)
C39 0.0165(14) 0.0145(17) 0.0222(18) 0.0094(14) 0.0020(11) 0.0007(11)
C40 0.0196(15) 0.0200(18) 0.0231(18) 0.0129(15) -0.0029(12) 0.0053(12)
C41 0.0258(16) 0.0139(17) 0.0196(18) 0.0137(14) 0.0011(12) 0.0024(12)
C42 0.0191(15) 0.0151(17) 0.0258(19) 0.0123(15) 0.0011(12) -0.0020(11)
C43 0.0164(14) 0.0207(18) 0.0252(18) 0.0140(15) -0.0040(12) -0.0002(11)
C44 0.0206(15) 0.0096(16) 0.0156(16) 0.0057(13) -0.0029(11) -0.0001(11)
C45 0.0195(16) 0.035(2) 0.051(2) 0.030(2) -0.0007(15) 0.0022(14)
C46 0.059(2) 0.035(2) 0.026(2) 0.0195(18) 0.0021(16) 0.0090(17)
C47 0.0173(15) 0.032(2) 0.037(2) 0.0190(17) 0.0022(13) 0.0012(13)
C48 0.0165(14) 0.0120(16) 0.0215(17) 0.0076(13) -0.0017(11) 0.0003(11)
C49 0.0204(15) 0.0113(17) 0.0166(17) 0.0089(14) -0.0007(11) 0.0017(11)
C50 0.0200(15) 0.0189(19) 0.0232(18) 0.0141(15) -0.0014(12) 0.0030(12)
C51 0.0245(18) 0.035(2) 0.060(3) 0.011(2) -0.0206(18) -0.0021(15)
C52 0.036(5) 0.030(5) 0.164(12) 0.020(7) -0.055(6) -0.014(4)
C53 0.023(3) 0.057(5) 0.039(4) 0.031(4) 0.002(3) -0.008(3)
C54 0.0188(14) 0.0210(18) 0.0185(17) 0.0164(15) 0.0013(11) 0.0030(12)
C55 0.0177(14) 0.0167(17) 0.0221(17) 0.0083(14) 0.0030(12) 0.0005(11)
C56 0.0247(16) 0.0223(18) 0.0201(17) 0.0102(14) -0.0012(12) 0.0040(12)
C57 0.0282(17) 0.0222(19) 0.032(2) 0.0187(16) 0.0035(14) 0.0058(13)
C58 0.0236(16) 0.0162(17) 0.0277(19) 0.0073(15) 0.0038(13) 0.0001(12)
C59 0.0219(15) 0.0210(18) 0.0228(18) 0.0070(14) -0.0001(12) -0.0019(12)
C60 0.0222(15) 0.0250(19) 0.0218(18) 0.0126(15) 0.0018(12) 0.0028(12)
C61 0.0225(15) 0.0166(17) 0.0197(17) 0.0132(14) -0.0032(12) -0.0008(11)
C62 0.0176(14) 0.0162(17) 0.0211(17) 0.0121(14) -0.0032(11) -0.0019(11)
C63 0.0187(14) 0.0194(17) 0.0189(16) 0.0131(14) 0.0014(11) 0.0019(11)
C64 0.0165(14) 0.0224(18) 0.0240(17) 0.0135(15) -0.0028(12) -0.0027(12)
C65 0.0228(15) 0.0175(17) 0.0209(17) 0.0106(14) 0.0023(12) -0.0022(12)
C66 0.0262(16) 0.0178(17) 0.0191(16) 0.0129(14) 0.0035(12) 0.0056(12)
C67 0.0213(15) 0.0215(18) 0.0171(16) 0.0121(14) 0.0001(12) 0.0024(12)
C68 0.0200(15) 0.0173(17) 0.0219(17) 0.0113(14) -0.0007(12) -0.0008(11)
C69 0.0359(19) 0.0170(18) 0.036(2) 0.0129(16) -0.0060(15) -0.0058(13)
C70 0.047(2) 0.030(2) 0.026(2) 0.0196(17) 0.0022(15) 0.0141(15)
C71 0.0353(18) 0.026(2) 0.0277(19) 0.0129(16) -0.0097(14) -0.0001(14)
C72 0.0157(14) 0.0188(17) 0.0196(16) 0.0104(14) -0.0030(11) 0.0028(11)
C73 0.0204(15) 0.0225(18) 0.0270(18) 0.0173(15) -0.0045(12) -0.0010(12)
C74 0.0190(15) 0.031(2) 0.0272(19) 0.0184(16) 0.0005(12) -0.0001(13)
C75 0.0231(16) 0.032(2) 0.0197(18) 0.0096(16) 0.0029(12) 0.0062(13)
C76 0.0255(16) 0.0174(18) 0.0245(18) 0.0088(15) -0.0028(13) 0.0018(12)
C77 0.0194(15) 0.0215(18) 0.0210(17) 0.0151(14) -0.0024(12) 0.0004(12)

loop_
_atom_type_symbol
_atom_type_description
_atom_type_scat_dispersion_real
_atom_type_scat_dispersion_imag
_atom_type_scat_source
C C 0.0033 0.0016 'International Tables Vol C Tables 4.2.6.8 and 6.1.1.4'
H H 0.0000 0.0000 'International Tables Vol C Tables 4.2.6.8 and 6.1.1.4'
N N 0.0061 0.0033 'International Tables Vol C Tables 4.2.6.8 and 6.1.1.4'
O O 0.0106 0.0060 'International Tables Vol C Tables 4.2.6.8 and 6.1.1.4'

loop_
_geom_angle_atom_site_label_1
_geom_angle_atom_site_label_2
_geom_angle_atom_site_label_3
_geom_angle
C2 O1 C7 117.1(2)
C3 O2 C8 117.5(2)
C4 O3 C9 113.1(2)
C26 O4 C30 117.4(3)
C27 O5 C31 112.9(2)
C28 O6 C32 117.1(3)
C12 O8 C13 116.4(2)
C40 O9 C45 117.2(3)
C41 O10 C46 114.8(3)
C42 O11 C47 116.7(3)
C65 O12 C69 117.4(2)
C66 O13 C70 112.2(2)
C67 O14 C71 116.6(2)
C50 O16 C51 116.5(2)
C23 N1 C10 119.3(2)
C33 N1 C10 119.3(2)
C33 N1 C23 120.2(2)
C15 N2 C16 124.7(2)
C62 N3 C48 118.8(2)
C72 N3 C48 120.5(3)
C72 N3 C62 120.6(2)
C54 N4 C55 125.2(2)
C2 C1 C6 120.8(3)
O1 C2 C1 124.0(3)
O1 C2 C3 115.5(3)
C1 C2 C3 120.5(3)
O2 C3 C2 123.0(3)
O2 C3 C4 118.5(3)
C4 C3 C2 118.4(3)
O3 C4 C3 121.0(3)
O3 C4 C5 118.1(2)
C3 C4 C5 120.7(3)
C6 C5 C4 120.4(3)
C1 C6 C10 118.0(2)
C5 C6 C1 118.9(3)
C5 C6 C10 123.1(3)
N1 C10 C6 114.0(2)
N1 C10 C11 108.7(2)
C6 C10 C11 110.8(2)
C12 C11 C10 120.6(3)
C15 C11 C10 117.4(2)
C15 C11 C12 122.0(3)
O7 C12 O8 121.5(3)
O7 C12 C11 124.2(3)
O8 C12 C11 114.3(3)
O8 C13 C14 110.6(3)
N2 C15 C22 120.4(3)
C11 C15 N2 123.9(3)
C11 C15 C22 115.6(3)
C17 C16 N2 120.5(3)
C21 C16 N2 119.6(3)
C21 C16 C17 119.9(3)
C18 C17 C16 119.6(3)
C19 C18 C17 120.4(3)
C18 C19 C20 119.8(3)
C21 C20 C19 120.3(3)
C20 C21 C16 120.0(3)
C15 C22 C23 107.9(2)
N1 C23 C22 109.6(2)
N1 C23 C24 115.7(3)
C24 C23 C22 107.3(2)
C25 C24 C23 117.9(3)
C29 C24 C23 122.1(3)
C29 C24 C25 119.7(3)
C26 C25 C24 120.5(3)
O4 C26 C25 124.8(3)
O4 C26 C27 115.2(3)
C25 C26 C27 119.9(3)
O5 C27 C26 120.1(3)
C28 C27 O5 120.3(3)
C28 C27 C26 119.6(3)
O6 C28 C27 115.5(3)
O6 C28 C29 123.5(3)
C27 C28 C29 121.0(3)
C24 C29 C28 119.1(3)
N1 C33 C34 120.1(3)
C38 C33 N1 122.6(3)
C38 C33 C34 117.3(3)
C35 C34 C33 120.2(3)
C34 C35 C36 121.9(3)
C35 C36 C37 118.5(3)
C38 C37 C36 120.4(3)
C37 C38 C33 121.7(3)
C40 C39 C44 119.5(3)
O9 C40 C39 125.3(3)
O9 C40 C41 113.3(3)
C39 C40 C41 121.4(3)
O10 C41 C40 120.9(3)
O10 C41 C42 120.6(3)
C40 C41 C42 118.4(3)
O11 C42 C41 115.0(3)
O11 C42 C43 124.7(3)
C43 C42 C41 120.3(3)
C42 C43 C44 121.1(3)
C39 C44 C43 119.3(3)
C39 C44 C48 123.7(3)
C43 C44 C48 117.0(2)
N3 C48 C44 115.4(2)
N3 C48 C49 110.0(3)
C49 C48 C44 110.7(2)
C50 C49 C48 121.3(3)
C54 C49 C48 116.7(2)
C54 C49 C50 121.9(3)
O15 C50 O16 120.9(3)
O15 C50 C49 124.7(3)
O16 C50 C49 114.4(2)
O16 C51 C52 108.7(4)
C53 C51 O16 112.8(4)
C53 C51 C52 58.7(6)
C53 C52 C51 55.6(5)
C51 C53 C52 65.7(6)
N4 C54 C49 124.0(3)
N4 C54 C61 120.5(3)
C49 C54 C61 115.5(2)
C56 C55 N4 119.3(3)
C60 C55 N4 120.6(3)
C60 C55 C56 120.1(3)
C57 C56 C55 120.3(3)
C56 C57 C58 119.9(3)
C59 C58 C57 120.2(3)
C58 C59 C60 120.2(3)
C55 C60 C59 119.2(3)
C54 C61 C62 107.7(2)
N3 C62 C61 109.1(2)
N3 C62 C63 116.7(2)
C63 C62 C61 107.3(2)
C64 C63 C62 117.1(3)
C68 C63 C62 122.6(3)
C68 C63 C64 120.1(3)
C65 C64 C63 120.3(3)
O12 C65 C64 125.6(3)
O12 C65 C66 114.7(3)
C64 C65 C66 119.7(3)
O13 C66 C65 120.2(3)
O13 C66 C67 120.1(3)
C67 C66 C65 119.6(3)
O14 C67 C66 114.8(3)
O14 C67 C68 124.5(3)
C68 C67 C66 120.7(3)
C67 C68 C63 119.4(3)
N3 C72 C73 121.4(3)
N3 C72 C77 121.4(3)
C73 C72 C77 117.2(3)
C74 C73 C72 120.9(3)
C73 C74 C75 121.4(3)
C76 C75 C74 118.2(3)
C75 C76 C77 121.4(3)
C76 C77 C72 120.9(3)

loop_
_geom_bond_atom_site_label_1
_geom_bond_atom_site_label_2
_geom_bond_distance
O1 C2 1.370(3)
O1 C7 1.429(4)
O2 C3 1.373(4)
O2 C8 1.428(4)
O3 C4 1.381(3)
O3 C9 1.438(4)
O4 C26 1.368(4)
O4 C30 1.415(4)
O5 C27 1.383(4)
O5 C31 1.434(4)
O6 C28 1.374(4)
O6 C32 1.412(4)
O7 C12 1.230(4)
O8 C12 1.355(4)
O8 C13 1.459(3)
O9 C40 1.379(3)
O9 C45 1.418(4)
O10 C41 1.378(4)
O10 C46 1.423(4)
O11 C42 1.370(4)
O11 C47 1.432(3)
O12 C65 1.362(4)
O12 C69 1.429(4)
O13 C66 1.380(4)
O13 C70 1.430(4)
O14 C67 1.375(4)
O14 C71 1.421(4)
O15 C50 1.230(4)
O16 C50 1.353(4)
O16 C51 1.447(4)
N1 C10 1.475(3)
N1 C23 1.454(4)
N1 C33 1.395(4)
N2 C15 1.360(4)
N2 C16 1.418(4)
N3 C48 1.472(4)
N3 C62 1.457(4)
N3 C72 1.381(4)
N4 C54 1.350(4)
N4 C55 1.429(4)
C1 C2 1.375(5)
C1 C6 1.405(4)
C2 C3 1.403(4)
C3 C4 1.389(4)
C4 C5 1.402(4)
C5 C6 1.373(4)
C6 C10 1.532(4)
C10 C11 1.538(4)
C11 C12 1.441(4)
C11 C15 1.359(5)
C13 C14 1.504(5)
C15 C22 1.502(4)
C16 C17 1.394(4)
C16 C21 1.391(4)
C17 C18 1.388(5)
C18 C19 1.385(5)
C19 C20 1.391(5)
C20 C21 1.379(5)
C22 C23 1.545(4)
C23 C24 1.521(4)
C24 C25 1.395(4)
C24 C29 1.394(4)
C25 C26 1.382(4)
C26 C27 1.396(5)
C27 C28 1.381(5)
C28 C29 1.398(4)
C33 C34 1.420(4)
C33 C38 1.394(4)
C34 C35 1.371(4)
C35 C36 1.386(5)
C36 C37 1.389(4)
C37 C38 1.383(4)
C39 C40 1.388(5)
C39 C44 1.391(4)
C40 C41 1.397(5)
C41 C42 1.397(4)
C42 C43 1.377(5)
C43 C44 1.393(4)
C44 C48 1.531(4)
C48 C49 1.530(4)
C49 C50 1.432(4)
C49 C54 1.367(5)
C51 C52 1.503(11)
C51 C53 1.361(9)
C52 C53 1.408(13)
C54 C61 1.507(4)
C55 C56 1.391(4)
C55 C60 1.385(4)
C56 C57 1.379(5)
C57 C58 1.385(5)
C58 C59 1.381(5)
C59 C60 1.399(5)
C61 C62 1.545(4)
C62 C63 1.537(4)
C63 C64 1.393(4)
C63 C68 1.390(4)
C64 C65 1.383(4)
C65 C66 1.400(4)
C66 C67 1.389(4)
C67 C68 1.386(4)
C72 C73 1.405(4)
C72 C77 1.412(4)
C73 C74 1.379(4)
C74 C75 1.397(5)
C75 C76 1.377(5)
C76 C77 1.383(4)

loop_
_diffrn_oxdiff_twin_id
_diffrn_oxdiff_twin_ratio
_diffrn_oxdiff_twin_reflns_isolated
_diffrn_oxdiff_twin_reflns_overlapped
1 0.6509 9526 11162
2 0.3491 9459 11161
